data_4313136
loop_
_publ_author_name
'Mohammed Fettouhi'
'Bassam El Ali'
'Mohammed Morsy'
'St\'ephane Golhen'
'Lahc\`ene Ouahab'
'Boris Le Guennic'
'Jean-Yves Saillard'
'Nathalie Daro'
'Jean-Pascal Sutter'
'Edmond Amouyal'

_publ_section_title
;
 Metal-Dependent Ferro- Versus Antiferromagnetic Interactions in Molecular
 Crystals of Square Planar {M(II) Imino-Nitroxide Radical} Complexes (M =
 Pt, Pd)
;
_journal_name_full 'Inorganic Chemistry'
_journal_page_first 1316
_journal_page_last 1321
_journal_paper_doi 10.1021/ic0255813
_journal_volume 42
_journal_year 2003
_chemical_formula_sum 'C12 H16 Cl2 N3 O Pt'
_chemical_formula_weight 484.27
_chemical_name_systematic
; 
 ? 
;
_space_group_IT_number 14
_symmetry_cell_setting monoclinic
_symmetry_space_group_name_Hall '-P 2ybc'
_symmetry_space_group_name_H-M 'P 1 21/c 1'
_atom_sites_solution_hydrogens geom
_atom_sites_solution_primary direct
_atom_sites_solution_secondary difmap
_audit_creation_method SHELXL-97
_cell_angle_alpha 90.00
_cell_angle_beta 95.940(2)
_cell_angle_gamma 90.00
_cell_formula_units_Z 4
_cell_length_a 7.989(3)
_cell_length_b 10.168(4)
_cell_length_c 17.623(6)
_cell_measurement_reflns_used 3423
_cell_measurement_temperature 120(2)
_cell_measurement_theta_max 27.485
_cell_measurement_theta_min 0.998
_cell_volume 1423.9(9)
_computing_cell_refinement 'HKL Scalepack (Otwinowski & Minor 1997)'
_computing_data_collection 'Collect (Nonius BV, 1997-2000)'
_computing_data_reduction 'HKL Denzo and Scalepack (Otwinowski & Minor 1997)'
_computing_structure_refinement 'SHELXL-97 (Sheldrick, 1997)'
_computing_structure_solution 'SHELXS-97 (Sheldrick, 1990)'
_diffrn_ambient_temperature 120(2)
_diffrn_detector_area_resol_mean 9
_diffrn_measured_fraction_theta_full 0.998
_diffrn_measured_fraction_theta_max 0.998
_diffrn_measurement_device '95mm CCD camera on \k-goniostat'
_diffrn_measurement_device_type KappaCCD
_diffrn_measurement_method CCD
_diffrn_radiation_monochromator 'horizonally mounted graphite crystal'
_diffrn_radiation_source 'fine-focus sealed tube'
_diffrn_radiation_type MoK\a
_diffrn_radiation_wavelength 0.71073
_diffrn_reflns_av_R_equivalents 0.0431
_diffrn_reflns_av_sigmaI/netI 0.0629
_diffrn_reflns_limit_h_max 10
_diffrn_reflns_limit_h_min -10
_diffrn_reflns_limit_k_max 13
_diffrn_reflns_limit_k_min -13
_diffrn_reflns_limit_l_max 22
_diffrn_reflns_limit_l_min -22
_diffrn_reflns_number 6327
_diffrn_reflns_theta_full 27.50
_diffrn_reflns_theta_max 27.50
_diffrn_reflns_theta_min 2.32
_exptl_absorpt_coefficient_mu 10.225
_exptl_crystal_density_diffrn 2.259
_exptl_crystal_density_method 'not measured'
_exptl_crystal_F_000 916
_refine_diff_density_max 16.361
_refine_diff_density_min -4.249
_refine_diff_density_rms 0.833
_refine_ls_extinction_method none
_refine_ls_goodness_of_fit_ref 1.514
_refine_ls_hydrogen_treatment mixed
_refine_ls_matrix_type full
_refine_ls_number_parameters 157
_refine_ls_number_reflns 3270
_refine_ls_number_restraints 0
_refine_ls_restrained_S_all 1.514
_refine_ls_R_factor_all 0.1315
_refine_ls_R_factor_gt 0.1175
_refine_ls_shift/su_max 4.109
_refine_ls_shift/su_mean 0.026
_refine_ls_structure_factor_coef Fsqd
_refine_ls_weighting_details 'calc w=1/[\s^2^(Fo^2^)+(0.2000P)^2^+0.0000P] where P=(Fo^2^+2Fc^2^)/3'
_refine_ls_weighting_scheme calc
_refine_ls_wR_factor_gt 0.3367
_refine_ls_wR_factor_ref 0.3502
_reflns_number_gt 2681
_reflns_number_total 3270
_reflns_threshold_expression >2sigma(I)
_cod_data_source_file ic0255813-2_s1_3.cif
_cod_data_source_block 3
_cod_depositor_comments
;
The following automatic conversions were performed:

'_symmetry_cell_setting' value 'Monoclinic' changed to 'monoclinic'
according to the built-in table from CIF Core dictionary named
'cif_core.dic' version 2.4.1 from 2010-06-29.

Automatic conversion script
Id: cif_fix_values 1646 2011-03-28 12:23:43Z adriana 
;
_cod_original_cell_volume 1423.8(9)
_cod_database_code 4313136

loop_
_symmetry_equiv_pos_as_xyz
'x, y, z'
'-x, y+1/2, -z+1/2'
'-x, -y, -z'
'x, -y-1/2, z-1/2'

loop_
_atom_site_label
_atom_site_type_symbol
_atom_site_fract_x
_atom_site_fract_y
_atom_site_fract_z
_atom_site_U_iso_or_equiv
_atom_site_adp_type
_atom_site_occupancy
_atom_site_symmetry_multiplicity
_atom_site_calc_flag
_atom_site_refinement_flags
_atom_site_disorder_assembly
_atom_site_disorder_group
Pt Pt 0.78073(9) 0.05792(7) 0.49075(4) 0.0192(4) Uani 1 1 d . . .
Cl2 Cl 0.7904(8) 0.0380(5) 0.3665(5) 0.0448(18) Uani 1 1 d . . .
Cl1 Cl 0.7734(8) 0.2805(6) 0.4720(4) 0.0352(13) Uani 1 1 d . . .
N1 N 0.779(2) -0.137(2) 0.5090(11) 0.028(4) Uiso 1 1 d . . .
C1 C 0.793(3) -0.2318(18) 0.4585(12) 0.025(4) Uani 1 1 d . . .
H1 H 0.8144 -0.2103 0.4080 0.030 Uiso 1 1 calc R . .
O1 O 0.714(2) -0.1579(15) 0.7500(8) 0.035(4) Uani 1 1 d . . .
N3 N 0.730(2) -0.0571(14) 0.7085(11) 0.025(4) Uani 1 1 d . . .
C3 C 0.740(3) -0.400(3) 0.5506(17) 0.045(6) Uani 1 1 d . . .
H3 H 0.7167 -0.4891 0.5625 0.054 Uiso 1 1 calc R . .
C7 C 0.750(3) 0.0779(19) 0.7428(14) 0.027(5) Uani 1 1 d . . .
C12 C 0.576(3) 0.229(3) 0.6391(13) 0.038(5) Uani 1 1 d . . .
H12A H 0.4837 0.1653 0.6353 0.058 Uiso 1 1 calc R . .
H12B H 0.5817 0.2715 0.5895 0.058 Uiso 1 1 calc R . .
H12C H 0.5566 0.2959 0.6773 0.058 Uiso 1 1 calc R . .
C5 C 0.747(4) -0.167(3) 0.5832(14) 0.052(8) Uani 1 1 d . . .
C6 C 0.748(3) -0.0592(16) 0.6342(13) 0.023(4) Uani 1 1 d . . .
N2 N 0.7759(15) 0.0590(10) 0.5904(7) 0.000(2) Uiso 1 1 d . . .
C2 C 0.775(3) -0.367(2) 0.4800(15) 0.037(6) Uani 1 1 d . . .
H2 H 0.7891 -0.4340 0.4438 0.044 Uiso 1 1 calc R . .
C4 C 0.737(3) -0.303(2) 0.6059(13) 0.032(5) Uani 1 1 d . . .
H4 H 0.7278 -0.3251 0.6576 0.039 Uiso 1 1 calc R . .
C9 C 0.908(3) 0.087(2) 0.7921(13) 0.031(5) Uani 1 1 d . . .
H9A H 1.0026 0.0700 0.7621 0.046 Uiso 1 1 calc R . .
H9B H 0.9087 0.0222 0.8332 0.046 Uiso 1 1 calc R . .
H9C H 0.9194 0.1757 0.8142 0.046 Uiso 1 1 calc R . .
C11 C 0.876(3) 0.263(2) 0.6677(11) 0.029(4) Uani 1 1 d . . .
H11A H 0.9848 0.2208 0.6822 0.043 Uiso 1 1 calc R . .
H11B H 0.8536 0.3282 0.7062 0.043 Uiso 1 1 calc R . .
H11C H 0.8775 0.3058 0.6181 0.043 Uiso 1 1 calc R . .
C10 C 0.595(3) 0.104(2) 0.7858(11) 0.029(4) Uani 1 1 d . . .
H10A H 0.4926 0.0974 0.7502 0.043 Uiso 1 1 calc R . .
H10B H 0.6025 0.1927 0.8079 0.043 Uiso 1 1 calc R . .
H10C H 0.5907 0.0391 0.8266 0.043 Uiso 1 1 calc R . .
C8 C 0.739(3) 0.160(2) 0.6624(11) 0.025(4) Uiso 1 1 d . . .

loop_
_atom_site_aniso_label
_atom_site_aniso_U_11
_atom_site_aniso_U_22
_atom_site_aniso_U_33
_atom_site_aniso_U_23
_atom_site_aniso_U_13
_atom_site_aniso_U_12
Pt 0.0252(6) 0.0145(5) 0.0180(6) 0.0006(2) 0.0023(3) -0.0015(2)
Cl2 0.034(3) 0.023(2) 0.073(5) 0.029(3) -0.012(3) -0.009(2)
Cl1 0.052(4) 0.020(3) 0.034(3) 0.003(2) 0.003(2) -0.002(2)
C1 0.030(11) 0.012(8) 0.033(11) -0.009(8) 0.005(8) 0.007(8)
O1 0.050(10) 0.031(8) 0.023(7) 0.011(6) 0.003(6) -0.004(7)
N3 0.021(9) 0.019(8) 0.033(10) 0.002(6) 0.000(7) -0.003(6)
C3 0.029(13) 0.055(16) 0.048(15) -0.014(14) -0.006(11) -0.003(13)
C7 0.018(9) 0.013(8) 0.053(14) -0.010(9) 0.027(9) -0.009(7)
C12 0.029(12) 0.054(15) 0.033(11) 0.001(11) 0.009(9) 0.003(11)
C5 0.060(18) 0.07(2) 0.023(11) -0.023(12) 0.004(10) 0.005(16)
C6 0.029(11) 0.010(8) 0.029(11) 0.009(7) 0.001(8) 0.000(7)
C2 0.044(15) 0.015(10) 0.052(14) -0.021(10) 0.006(11) 0.001(9)
C4 0.031(11) 0.031(11) 0.035(12) -0.014(9) -0.002(9) 0.004(9)
C9 0.024(11) 0.031(10) 0.037(12) -0.006(10) 0.002(9) -0.001(9)
C11 0.039(13) 0.023(10) 0.024(10) 0.000(8) 0.007(8) 0.006(9)
C10 0.027(11) 0.038(12) 0.020(9) 0.009(9) -0.005(8) 0.003(9)

loop_
_atom_type_symbol
_atom_type_description
_atom_type_scat_dispersion_real
_atom_type_scat_dispersion_imag
_atom_type_scat_source
Pt Pt -1.7033 8.3905 'International Tables Vol C Tables 4.2.6.8 and 6.1.1.4'
Cl Cl 0.1484 0.1585 'International Tables Vol C Tables 4.2.6.8 and 6.1.1.4'
N N 0.0061 0.0033 'International Tables Vol C Tables 4.2.6.8 and 6.1.1.4'
C C 0.0033 0.0016 'International Tables Vol C Tables 4.2.6.8 and 6.1.1.4'
H H 0.0000 0.0000 'International Tables Vol C Tables 4.2.6.8 and 6.1.1.4'
O O 0.0106 0.0060 'International Tables Vol C Tables 4.2.6.8 and 6.1.1.4'

loop_
_geom_angle_atom_site_label_1
_geom_angle_atom_site_label_2
_geom_angle_atom_site_label_3
_geom_angle
_geom_angle_site_symmetry_1
_geom_angle_site_symmetry_3
_geom_angle_publ_flag
N2 Pt N1 81.1(6) . . ?
N2 Pt Cl2 175.0(4) . . ?
N1 Pt Cl2 94.0(6) . . ?
N2 Pt Cl1 97.8(4) . . ?
N1 Pt Cl1 177.8(6) . . ?
Cl2 Pt Cl1 87.2(2) . . ?
C5 N1 C1 121(2) . . ?
C5 N1 Pt 111.8(18) . . ?
C1 N1 Pt 127.4(17) . . ?
N1 C1 C2 120(2) . . ?
N1 C1 H1 120.0 . . ?
C2 C1 H1 120.0 . . ?
O1 N3 C6 125.4(16) . . ?
O1 N3 C7 121.2(19) . . ?
C6 N3 C7 113.1(16) . . ?
C2 C3 C4 119(3) . . ?
C2 C3 H3 120.5 . . ?
C4 C3 H3 120.5 . . ?
C9 C7 C10 113(2) . . ?
C9 C7 N3 110.5(18) . . ?
C10 C7 N3 107.2(17) . . ?
C9 C7 C8 116.8(17) . . ?
C10 C7 C8 111.2(18) . . ?
N3 C7 C8 96.9(16) . . ?
C8 C12 H12A 109.5 . . ?
C8 C12 H12B 109.5 . . ?
H12A C12 H12B 109.5 . . ?
C8 C12 H12C 109.5 . . ?
H12A C12 H12C 109.5 . . ?
H12B C12 H12C 109.5 . . ?
N1 C5 C4 119(2) . . ?
N1 C5 C6 116(3) . . ?
C4 C5 C6 124(2) . . ?
N3 C6 C5 129.8(19) . . ?
N3 C6 N2 123.1(15) . . ?
C5 C6 N2 107(2) . . ?
C6 N2 Pt 122.9(11) . . ?
C6 N2 C8 93.1(13) . . ?
Pt N2 C8 141.3(10) . . ?
C3 C2 C1 121(2) . . ?
C3 C2 H2 119.3 . . ?
C1 C2 H2 119.3 . . ?
C5 C4 C3 119(2) . . ?
C5 C4 H4 120.6 . . ?
C3 C4 H4 120.6 . . ?
C7 C9 H9A 109.5 . . ?
C7 C9 H9B 109.5 . . ?
H9A C9 H9B 109.5 . . ?
C7 C9 H9C 109.5 . . ?
H9A C9 H9C 109.5 . . ?
H9B C9 H9C 109.5 . . ?
C8 C11 H11A 109.5 . . ?
C8 C11 H11B 109.5 . . ?
H11A C11 H11B 109.5 . . ?
C8 C11 H11C 109.5 . . ?
H11A C11 H11C 109.5 . . ?
H11B C11 H11C 109.5 . . ?
C7 C10 H10A 109.5 . . ?
C7 C10 H10B 109.5 . . ?
H10A C10 H10B 109.5 . . ?
C7 C10 H10C 109.5 . . ?
H10A C10 H10C 109.5 . . ?
H10B C10 H10C 109.5 . . ?
C12 C8 C11 107.0(18) . . ?
C12 C8 N2 107.2(16) . . ?
C11 C8 N2 106.7(15) . . ?
C12 C8 C7 116.4(17) . . ?
C11 C8 C7 108.9(15) . . ?
N2 C8 C7 110.2(14) . . ?

loop_
_geom_bond_atom_site_label_1
_geom_bond_atom_site_label_2
_geom_bond_distance
_geom_bond_site_symmetry_2
_geom_bond_publ_flag
Pt N2 1.761(13) . ?
Pt N1 2.01(2) . ?
Pt Cl2 2.209(8) . ?
Pt Cl1 2.287(6) . ?
N1 C5 1.39(3) . ?
N1 C1 1.32(3) . ?
C1 C2 1.43(3) . ?
C1 H1 0.9500 . ?
O1 N3 1.27(2) . ?
N3 C6 1.33(3) . ?
N3 C7 1.50(2) . ?
C3 C2 1.35(4) . ?
C3 C4 1.39(3) . ?
C3 H3 0.9500 . ?
C7 C9 1.46(3) . ?
C7 C10 1.54(3) . ?
C7 C8 1.64(3) . ?
C12 C8 1.50(3) . ?
C12 H12A 0.9800 . ?
C12 H12B 0.9800 . ?
C12 H12C 0.9800 . ?
C5 C4 1.44(4) . ?
C5 C6 1.42(3) . ?
C6 N2 1.46(2) . ?
N2 C8 1.68(2) . ?
C2 H2 0.9500 . ?
C4 H4 0.9500 . ?
C9 H9A 0.9800 . ?
C9 H9B 0.9800 . ?
C9 H9C 0.9800 . ?
C11 C8 1.51(3) . ?
C11 H11A 0.9800 . ?
C11 H11B 0.9800 . ?
C11 H11C 0.9800 . ?
C10 H10A 0.9800 . ?
C10 H10B 0.9800 . ?
C10 H10C 0.9800 . ?
